data_4003368
loop_
_publ_author_name
'Lermer, Claudia'
'Senocrate, Alessandro'
'Moudrakovski, Igor'
'Seewald, Tobias'
'Hatz, Anna-Katharina'
'Mayer, Peter'
'Pielnhofer, Florian'
'Jaser, Julian A.'
'Schmidt-Mende, Lukas'
'Maier, Joachim'
'Lotsch, Bettina V.'

_publ_section_title
;
 Completing the Picture of 2-(Aminomethylpyridinium) Lead Hybrid
 Perovskites: Insights into Structure, Conductivity Behavior, and Optical
 Properties
;
_journal_issue 18
_journal_name_full 'Chemistry of Materials'
_journal_page_first 6289
_journal_paper_doi 10.1021/acs.chemmater.8b01840
_journal_volume 30
_journal_year 2018
_chemical_formula_moiety 'Br4 Pb, C6 H10 N2'
_chemical_formula_sum 'C6 H10 Br4 N2 Pb'
_chemical_formula_weight 636.99
_chemical_name_common CLE30
_space_group_crystal_system orthorhombic
_space_group_IT_number 61
_space_group_name_Hall '-P 2ac 2ab'
_space_group_name_H-M_alt 'P b c a'
_atom_sites_solution_hydrogens geom
_audit_block_code PbBr4_C6H10N2_tv378_lotsch
_audit_creation_method SHELXL-2014
_audit_update_record 23-Oct-15
_cell_angle_alpha 90
_cell_angle_beta 90
_cell_angle_gamma 90
_cell_formula_units_Z 8
_cell_length_a 17.3155(6)
_cell_length_b 8.2244(3)
_cell_length_c 18.4056(6)
_cell_measurement_reflns_used 9198
_cell_measurement_temperature 100(2)
_cell_measurement_theta_max 27.5047
_cell_measurement_theta_min 2.9564
_cell_volume 2621.13(16)
_computing_cell_refinement 'APEX2 v2012.4-3 (Bruker AXS)'
_computing_data_collection 'Bruker Instrument Service v3.0.21'
_computing_data_reduction 'SAINT V8.18C (Bruker AXS Inc., 2011)'
_computing_structure_refinement
;
Sheldrick, G. M. (2008).
<i>Acta Cryst.</i> A<b>64</b>, 112--122.
;
_computing_structure_solution
;
A. Altomare, M. C. Burla, M. Camalli, G. L. Cascarano, C. Giacovazzo, A.
Guagliardi, A. G. G. Moliterni, G. Polidori, R. Spagna: SIR97: a new tool for
crystal structure determination and refinement; J. Appl. Crystallogr. 1999,
32, 115-119.
;
_diffrn_ambient_temperature 100(2)
_diffrn_detector_area_resol_mean 10.4167
_diffrn_measured_fraction_theta_full 0.997
_diffrn_measured_fraction_theta_max 0.998
_diffrn_measurement_device 'fixed-chi three-circle diffractometer'
_diffrn_measurement_device_type 'Bruker D8Venture'
_diffrn_measurement_method 'mix of phi and omega scans'
_diffrn_radiation_collimation 'focusing mirrors'
_diffrn_radiation_monochromator 'focusing mirrors'
_diffrn_radiation_type MoK\a
_diffrn_radiation_wavelength 0.71073
_diffrn_reflns_av_R_equivalents 0.0403
_diffrn_reflns_av_unetI/netI 0.0174
_diffrn_reflns_Laue_measured_fraction_full 0.997
_diffrn_reflns_Laue_measured_fraction_max 0.998
_diffrn_reflns_limit_h_max 22
_diffrn_reflns_limit_h_min -22
_diffrn_reflns_limit_k_max 10
_diffrn_reflns_limit_k_min -10
_diffrn_reflns_limit_l_max 23
_diffrn_reflns_limit_l_min -23
_diffrn_reflns_number 46772
_diffrn_reflns_point_group_measured_fraction_full 0.997
_diffrn_reflns_point_group_measured_fraction_max 0.998
_diffrn_reflns_theta_full 25.240
_diffrn_reflns_theta_max 27.51
_diffrn_reflns_theta_min 3.230
_diffrn_source 'rotating anode (TXS)'
_diffrn_source_current 50
_diffrn_source_power 2.5
_diffrn_source_type 'Bruker TXS'
_diffrn_source_voltage 50
_exptl_absorpt_coefficient_mu 25.032
_exptl_absorpt_correction_T_max 0.3334
_exptl_absorpt_correction_T_min 0.2218
_exptl_absorpt_correction_type multi-scan
_exptl_absorpt_process_details 'SADABS V2014/4 (Bruker AXS Inc.)'
_exptl_crystal_colour colourless
_exptl_crystal_density_diffrn 3.228
_exptl_crystal_density_method 'not measured'
_exptl_crystal_description block
_exptl_crystal_F_000 2256
_exptl_crystal_size_max 0.070
_exptl_crystal_size_mid 0.040
_exptl_crystal_size_min 0.020
_refine_diff_density_max 1.735
_refine_diff_density_min -2.267
_refine_diff_density_rms 0.229
_refine_ls_extinction_method none
_refine_ls_goodness_of_fit_ref 1.057
_refine_ls_hydrogen_treatment constr
_refine_ls_matrix_type full
_refine_ls_number_parameters 122
_refine_ls_number_reflns 3013
_refine_ls_number_restraints 0
_refine_ls_restrained_S_all 1.057
_refine_ls_R_factor_all 0.0338
_refine_ls_R_factor_gt 0.0267
_refine_ls_shift/su_max 0.001
_refine_ls_shift/su_mean 0.000
_refine_ls_structure_factor_coef Fsqd
_refine_ls_weighting_details 'w=1/[\s^2^(Fo^2^)+(0.0226P)^2^+24.8386P] where P=(Fo^2^+2Fc^2^)/3'
_refine_ls_weighting_scheme calc
_refine_ls_wR_factor_gt 0.0558
_refine_ls_wR_factor_ref 0.0589
_reflns_Friedel_coverage 0.000
_reflns_number_gt 2633
_reflns_number_total 3013
_reflns_threshold_expression 'I > 2\s(I)'
_cod_data_source_file cm8b01840_si_005.cif
_cod_data_source_block tv378
_cod_database_code 4003368
_shelx_space_group_comment
;
The symmetry employed for this shelxl refinement is uniquely defined
by the following loop, which should always be used as a source of
symmetry information in preference to the above space-group names.
They are only intended as comments.
;
_shelxl_version_number 2014-3

loop_
_space_group_symop_operation_xyz
'x, y, z'
'-x+1/2, -y, z+1/2'
'x+1/2, -y+1/2, -z'
'-x, y+1/2, -z+1/2'
'-x, -y, -z'
'x-1/2, y, -z-1/2'
'-x-1/2, y-1/2, z'
'x, -y-1/2, z-1/2'

loop_
_atom_site_label
_atom_site_type_symbol
_atom_site_fract_x
_atom_site_fract_y
_atom_site_fract_z
_atom_site_U_iso_or_equiv
_atom_site_adp_type
_atom_site_occupancy
_atom_site_site_symmetry_order
_atom_site_calc_flag
_atom_site_refinement_flags_posn
_atom_site_refinement_flags_adp
_atom_site_refinement_flags_occupancy
_atom_site_disorder_assembly
_atom_site_disorder_group
C1 C 0.3695(5) 0.9284(11) 0.5910(5) 0.019(2) Uani 0.676(11) 1 d . . P A 1
H1A H 0.4207 0.9813 0.5947 0.022 Uiso 0.676(11) 1 calc R U P A 1
H1B H 0.3307 1.0140 0.5811 0.022 Uiso 0.676(11) 1 calc R U P A 1
C2 C 0.3705(4) 0.8090(8) 0.5285(3) 0.0139(17) Uani 0.676(11) 1 d G . P A 1
C3 C 0.3057(3) 0.7556(8) 0.4908(4) 0.0131(18) Uani 0.676(11) 1 d G . P A 1
H3 H 0.2558 0.7917 0.5049 0.016 Uiso 0.676(11) 1 calc R U P A 1
C4 C 0.3139(4) 0.6493(8) 0.4327(4) 0.016(2) Uani 0.676(11) 1 d G . P A 1
H4 H 0.2697 0.6127 0.4069 0.019 Uiso 0.676(11) 1 calc R U P A 1
C5 C 0.3870(5) 0.5964(8) 0.4121(3) 0.0157(19) Uani 0.676(11) 1 d G . P A 1
H5 H 0.3927 0.5237 0.3723 0.019 Uiso 0.676(11) 1 calc R U P A 1
C6 C 0.4518(4) 0.6498(9) 0.4498(4) 0.019(2) Uani 0.676(11) 1 d G . P A 1
H6 H 0.5017 0.6137 0.4357 0.023 Uiso 0.676(11) 1 calc R U P A 1
N2 N 0.4435(3) 0.7562(9) 0.5080(4) 0.021(2) Uani 0.676(11) 1 d G . P A 1
H2 H 0.4845 0.7900 0.5318 0.025 Uiso 0.676(11) 1 calc R U P A 1
N1 N 0.3510(4) 0.8488(9) 0.6612(4) 0.0221(19) Uani 0.676(11) 1 d . . P A 1
H1C H 0.3072 0.7887 0.6563 0.033 Uiso 0.676(11) 1 calc R U P A 1
H1D H 0.3437 0.9261 0.6959 0.033 Uiso 0.676(11) 1 calc R U P A 1
H1E H 0.3908 0.7829 0.6745 0.033 Uiso 0.676(11) 1 calc R U P A 1
C1B C 0.3713(9) 0.821(2) 0.6084(9) 0.013(2) Uiso 0.324(11) 1 d . U P A 2
H1BA H 0.4253 0.8221 0.6259 0.016 Uiso 0.324(11) 1 calc R U P A 2
H1BB H 0.3404 0.7538 0.6423 0.016 Uiso 0.324(11) 1 calc R U P A 2
C2B C 0.3686(9) 0.7470(19) 0.5345(7) 0.013(2) Uiso 0.324(11) 1 d G U P A 2
C3B C 0.3029(7) 0.7045(19) 0.4954(9) 0.013(2) Uiso 0.324(11) 1 d G U P A 2
H3B H 0.2532 0.7186 0.5164 0.016 Uiso 0.324(11) 1 calc R U P A 2
C4B C 0.3099(10) 0.6413(19) 0.4257(9) 0.013(2) Uiso 0.324(11) 1 d G U P A 2
H4B H 0.2651 0.6123 0.3990 0.016 Uiso 0.324(11) 1 calc R U P A 2
C5B C 0.3826(12) 0.621(2) 0.3950(7) 0.013(2) Uiso 0.324(11) 1 d G U P A 2
H5B H 0.3874 0.5775 0.3474 0.016 Uiso 0.324(11) 1 calc R U P A 2
C6B C 0.4483(9) 0.663(3) 0.4341(9) 0.013(2) Uiso 0.324(11) 1 d G U P A 2
H6B H 0.4980 0.6490 0.4131 0.016 Uiso 0.324(11) 1 calc R U P A 2
N2B N 0.4413(7) 0.726(2) 0.5038(9) 0.013(2) Uiso 0.324(11) 1 d G U P A 2
H2B H 0.4829 0.7532 0.5286 0.016 Uiso 0.324(11) 1 calc R U P A 2
N1B N 0.3403(9) 0.9903(18) 0.6074(8) 0.013(2) Uiso 0.324(11) 1 d . U P A 2
H1B1 H 0.3612 1.0457 0.5694 0.019 Uiso 0.324(11) 1 calc R U P A 2
H1B2 H 0.3529 1.0412 0.6497 0.019 Uiso 0.324(11) 1 calc R U P A 2
H1B3 H 0.2881 0.9874 0.6026 0.019 Uiso 0.324(11) 1 calc R U P A 2
Br1 Br 0.26053(3) 0.37937(6) 0.27478(3) 0.01725(12) Uani 1 1 d . . . . .
Br2 Br 0.34582(3) 0.09573(8) 0.11365(3) 0.02790(15) Uani 1 1 d . . . . .
Br3 Br 0.39838(3) 0.13655(9) 0.43150(4) 0.03008(15) Uani 1 1 d . . . . .
Br4 Br 0.50482(4) -0.13410(7) 0.25463(4) 0.03354(16) Uani 1 1 d . . . . .
Pb1 Pb 0.37694(2) 0.11473(2) 0.26958(2) 0.00949(6) Uani 1 1 d . . . . .

loop_
_atom_site_aniso_label
_atom_site_aniso_U_11
_atom_site_aniso_U_22
_atom_site_aniso_U_33
_atom_site_aniso_U_23
_atom_site_aniso_U_13
_atom_site_aniso_U_12
C1 0.021(5) 0.015(5) 0.020(4) -0.001(3) -0.007(3) 0.002(4)
C2 0.008(4) 0.014(4) 0.019(4) 0.007(3) -0.004(3) -0.001(3)
C3 0.013(4) 0.009(4) 0.017(4) 0.005(3) 0.004(3) 0.000(3)
C4 0.013(4) 0.014(4) 0.020(5) 0.003(3) -0.006(3) 0.000(3)
C5 0.023(5) 0.008(4) 0.017(4) -0.001(3) 0.003(4) 0.003(3)
C6 0.009(4) 0.016(4) 0.031(6) 0.005(4) 0.003(4) 0.003(3)
N2 0.016(4) 0.027(6) 0.020(4) 0.007(4) -0.005(3) 0.002(3)
N1 0.023(4) 0.019(4) 0.024(4) -0.004(3) 0.000(3) 0.001(3)
Br1 0.0146(3) 0.0119(3) 0.0253(3) -0.0006(2) 0.0001(2) 0.00694(19)
Br2 0.0160(3) 0.0467(4) 0.0210(3) 0.0144(3) 0.0010(2) 0.0071(3)
Br3 0.0144(3) 0.0454(4) 0.0305(3) -0.0077(3) -0.0076(2) 0.0020(3)
Br4 0.0282(3) 0.0196(3) 0.0528(4) 0.0045(3) 0.0123(3) 0.0165(3)
Pb1 0.00635(10) 0.00745(10) 0.01469(10) 0.00049(7) 0.00008(7) -0.00027(6)

loop_
_atom_type_symbol
_atom_type_description
_atom_type_scat_dispersion_real
_atom_type_scat_dispersion_imag
_atom_type_scat_source
C C 0.0033 0.0016 'International Tables Vol C Tables 4.2.6.8 and 6.1.1.4'
H H 0.0000 0.0000 'International Tables Vol C Tables 4.2.6.8 and 6.1.1.4'
Br Br -0.2901 2.4595 'International Tables Vol C Tables 4.2.6.8 and 6.1.1.4'
N N 0.0061 0.0033 'International Tables Vol C Tables 4.2.6.8 and 6.1.1.4'
Pb Pb -3.3944 10.1111 'International Tables Vol C Tables 4.2.6.8 and 6.1.1.4'

loop_
_geom_angle_atom_site_label_1
_geom_angle_atom_site_label_2
_geom_angle_atom_site_label_3
_geom_angle
_geom_angle_site_symmetry_1
_geom_angle_site_symmetry_3
N1 C1 C2 112.3(7) . .
N1 C1 H1A 109.1 . .
C2 C1 H1A 109.1 . .
N1 C1 H1B 109.1 . .
C2 C1 H1B 109.1 . .
H1A C1 H1B 107.9 . .
C3 C2 N2 120.0 . .
C3 C2 C1 125.1(5) . .
N2 C2 C1 114.8(5) . .
C4 C3 C2 120.0 . .
C4 C3 H3 120.0 . .
C2 C3 H3 120.0 . .
C3 C4 C5 120.0 . .
C3 C4 H4 120.0 . .
C5 C4 H4 120.0 . .
C6 C5 C4 120.0 . .
C6 C5 H5 120.0 . .
C4 C5 H5 120.0 . .
C5 C6 N2 120.0 . .
C5 C6 H6 120.0 . .
N2 C6 H6 120.0 . .
C6 N2 C2 120.0 . .
C6 N2 H2 120.0 . .
C2 N2 H2 120.0 . .
C1 N1 H1C 109.5 . .
C1 N1 H1D 109.5 . .
H1C N1 H1D 109.5 . .
C1 N1 H1E 109.5 . .
H1C N1 H1E 109.5 . .
H1D N1 H1E 109.5 . .
C2B C1B N1B 111.0(14) . .
C2B C1B H1BA 109.4 . .
N1B C1B H1BA 109.4 . .
C2B C1B H1BB 109.4 . .
N1B C1B H1BB 109.4 . .
H1BA C1B H1BB 108.0 . .
C3B C2B N2B 120.0 . .
C3B C2B C1B 126.9(12) . .
N2B C2B C1B 113.1(12) . .
C2B C3B C4B 120.0 . .
C2B C3B H3B 120.0 . .
C4B C3B H3B 120.0 . .
C5B C4B C3B 120.0 . .
C5B C4B H4B 120.0 . .
C3B C4B H4B 120.0 . .
C6B C5B C4B 120.0 . .
C6B C5B H5B 120.0 . .
C4B C5B H5B 120.0 . .
N2B C6B C5B 120.0 . .
N2B C6B H6B 120.0 . .
C5B C6B H6B 120.0 . .
C6B N2B C2B 120.0 . .
C6B N2B H2B 120.0 . .
C2B N2B H2B 120.0 . .
C1B N1B H1B1 109.5 . .
C1B N1B H1B2 109.5 . .
H1B1 N1B H1B2 109.5 . .
C1B N1B H1B3 109.5 . .
H1B1 N1B H1B3 109.5 . .
H1B2 N1B H1B3 109.5 . .
Pb1 Br1 Pb1 171.14(2) . 7_665
Pb1 Br4 Pb1 175.71(3) 4_645 .
Br2 Pb1 Br4 90.98(2) . 4_655
Br2 Pb1 Br1 86.884(17) . .
Br4 Pb1 Br1 87.855(18) 4_655 .
Br2 Pb1 Br3 176.453(17) . .
Br4 Pb1 Br3 91.28(2) 4_655 .
Br1 Pb1 Br3 90.467(17) . .
Br2 Pb1 Br4 90.54(2) . .
Br4 Pb1 Br4 87.243(5) 4_655 .
Br1 Pb1 Br4 174.422(18) . .
Br3 Pb1 Br4 92.30(2) . .
Br2 Pb1 Br1 81.603(16) . 7_655
Br4 Pb1 Br1 170.76(2) 4_655 7_655
Br1 Pb1 Br1 86.259(6) . 7_655
Br3 Pb1 Br1 95.880(17) . 7_655
Br4 Pb1 Br1 98.266(18) . 7_655

loop_
_geom_bond_atom_site_label_1
_geom_bond_atom_site_label_2
_geom_bond_distance
_geom_bond_site_symmetry_2
C1 N1 1.483(11) .
C1 C2 1.513(10) .
C1 H1A 0.9900 .
C1 H1B 0.9900 .
C2 C3 1.3900 .
C2 N2 1.3900 .
C3 C4 1.3900 .
C3 H3 0.9500 .
C4 C5 1.3900 .
C4 H4 0.9500 .
C5 C6 1.3900 .
C5 H5 0.9500 .
C6 N2 1.3900 .
C6 H6 0.9500 .
N2 H2 0.8800 .
N1 H1C 0.9100 .
N1 H1D 0.9100 .
N1 H1E 0.9100 .
C1B C2B 1.49(2) .
C1B N1B 1.49(2) .
C1B H1BA 0.9900 .
C1B H1BB 0.9900 .
C2B C3B 1.3900 .
C2B N2B 1.3900 .
C3B C4B 1.3900 .
C3B H3B 0.9500 .
C4B C5B 1.3900 .
C4B H4B 0.9500 .
C5B C6B 1.3900 .
C5B H5B 0.9500 .
C6B N2B 1.3900 .
C6B H6B 0.9500 .
N2B H2B 0.8800 .
N1B H1B1 0.9100 .
N1B H1B2 0.9100 .
N1B H1B3 0.9100 .
Br1 Pb1 2.9681(5) .
Br1 Pb1 3.0697(5) 7_665
Br2 Pb1 2.9244(6) .
Br3 Pb1 3.0086(7) .
Br4 Pb1 2.9423(6) 4_645
Br4 Pb1 3.0277(6) .
Pb1 Br4 2.9423(6) 4_655
Pb1 Br1 3.0696(5) 7_655

loop_
_geom_hbond_atom_site_label_D
_geom_hbond_atom_site_label_H
_geom_hbond_atom_site_label_A
_geom_hbond_distance_DH
_geom_hbond_distance_HA
_geom_hbond_distance_DA
_geom_hbond_angle_DHA
_geom_hbond_site_symmetry_A
N2 H2 Br3 0.88 2.22 3.084(5) 167.0 5_666
N1 H1C Br1 0.91 2.84 3.409(7) 122.2 2_565
N1 H1C Br2 0.91 2.92 3.548(7) 127.3 2_565
N1 H1D Br1 0.91 2.60 3.438(7) 154.2 8_576
N1 H1E Br4 0.91 2.75 3.629(8) 162.2 8_566
N2B H2B Br3 0.88 2.36 3.224(13) 165.6 5_666
N1B H1B1 Br3 0.91 2.72 3.597(14) 161.5 1_565
N1B H1B2 Br1 0.91 2.88 3.542(16) 131.0 8_576
N1B H1B2 Br4 0.91 3.12 3.877(14) 141.6 5_666
N1B H1B3 Br2 0.91 2.43 3.302(15) 161.9 2_565

loop_
_geom_torsion_atom_site_label_1
_geom_torsion_atom_site_label_2
_geom_torsion_atom_site_label_3
_geom_torsion_atom_site_label_4
_geom_torsion
N1 C1 C2 N2 -99.4(7)
N2 C2 C3 C4 0.0
C1 C2 C3 C4 178.0(7)
C2 C3 C4 C5 0.0
C3 C4 C5 C6 0.0
C4 C5 C6 N2 0.0
C5 C6 N2 C2 0.0
C3 C2 N2 C6 0.0
C1 C2 N2 C6 -178.2(6)
N1B C1B C2B C3B -68.0(18)
N1B C1B C2B N2B 110.0(13)
N2B C2B C3B C4B 0.0
C1B C2B C3B C4B 177.8(16)
C2B C3B C4B C5B 0.0
C3B C4B C5B C6B 0.0
C4B C5B C6B N2B 0.0
C5B C6B N2B C2B 0.0
C3B C2B N2B C6B 0.0
C1B C2B N2B C6B -178.1(14)
